data_7015958
loop_
_publ_author_name
'Wen, Tian'
'Li, Mian'
'Zhou, Xiao-Ping'
'Li, Dan'

_publ_section_title
;
 Unprecedented copper(i)-catalyzed in situ double cycloaddition
 reaction based on 2-cyanopyrimidine.
;
_journal_issue 21
_journal_name_full 'Dalton transactions (Cambridge, England : 2003)'
_journal_page_first 5684
_journal_page_last 5686
_journal_paper_doi 10.1039/c1dt10488h
_journal_volume 40
_journal_year 2011
_chemical_formula_moiety 'C16 H9 Cu3 N14'
_chemical_formula_sum 'C16 H9 Cu3 N14'
_chemical_formula_weight 587.99
_chemical_name_systematic
;
?
;
_space_group_IT_number 2
_symmetry_cell_setting triclinic
_symmetry_space_group_name_Hall '-P 1'
_symmetry_space_group_name_H-M 'P -1'
_atom_sites_solution_hydrogens geom
_atom_sites_solution_primary direct
_atom_sites_solution_secondary difmap
_audit_creation_method SHELXL-97
_cell_angle_alpha 107.2920(10)
_cell_angle_beta 91.1910(10)
_cell_angle_gamma 109.5120(10)
_cell_formula_units_Z 2
_cell_length_a 9.7029(6)
_cell_length_b 10.1842(6)
_cell_length_c 11.1003(7)
_cell_measurement_temperature 293(2)
_cell_volume 978.34(10)
_computing_cell_refinement 'SMART (Bruker, 2002)'
_computing_data_collection 'SMART (Bruker, 2002)'
_computing_data_reduction SAINT
_computing_molecular_graphics 'ORTEP-II (Johnson, 1976)'
_computing_publication_material SHELXS-97
_computing_structure_refinement 'SHELXL-97 (Sheldrick, 1997)'
_computing_structure_solution 'SHELXS-97 (Sheldrick, 1990)'
_diffrn_ambient_temperature 293(2)
_diffrn_measured_fraction_theta_full 0.977
_diffrn_measured_fraction_theta_max 0.977
_diffrn_measurement_device_type 'Bruker APEX area-dectector diffractometer'
_diffrn_measurement_method '\f and \w-scan'
_diffrn_radiation_monochromator graphite
_diffrn_radiation_source 'fine-focus sealed tube'
_diffrn_radiation_type MoK\a
_diffrn_radiation_wavelength 0.71073
_diffrn_reflns_av_R_equivalents 0.0222
_diffrn_reflns_av_sigmaI/netI 0.0444
_diffrn_reflns_limit_h_max 11
_diffrn_reflns_limit_h_min -11
_diffrn_reflns_limit_k_max 12
_diffrn_reflns_limit_k_min -12
_diffrn_reflns_limit_l_max 12
_diffrn_reflns_limit_l_min -13
_diffrn_reflns_number 5707
_diffrn_reflns_theta_full 25.00
_diffrn_reflns_theta_max 25.00
_diffrn_reflns_theta_min 1.94
_diffrn_standards_decay_% 0
_diffrn_standards_interval_count 0
_diffrn_standards_interval_time 0
_diffrn_standards_number 0
_exptl_absorpt_coefficient_mu 3.272
_exptl_absorpt_correction_T_max 0.920
_exptl_absorpt_correction_T_min 0.707
_exptl_absorpt_correction_type multi-scan
_exptl_absorpt_process_details 'SADABS (Bruker, 2002)'
_exptl_crystal_colour red
_exptl_crystal_density_diffrn 1.996
_exptl_crystal_density_meas ?
_exptl_crystal_density_method 'not measured'
_exptl_crystal_description block
_exptl_crystal_F_000 580
_exptl_crystal_size_max 0.31
_exptl_crystal_size_mid 0.21
_exptl_crystal_size_min 0.16
_refine_diff_density_max 0.764
_refine_diff_density_min -0.477
_refine_diff_density_rms 0.120
_refine_ls_extinction_method none
_refine_ls_goodness_of_fit_ref 1.106
_refine_ls_hydrogen_treatment constr
_refine_ls_matrix_type full
_refine_ls_number_parameters 298
_refine_ls_number_reflns 3369
_refine_ls_number_restraints 0
_refine_ls_restrained_S_all 1.106
_refine_ls_R_factor_all 0.0689
_refine_ls_R_factor_gt 0.0466
_refine_ls_shift/su_max 0.001
_refine_ls_shift/su_mean <0.001
_refine_ls_structure_factor_coef Fsqd
_refine_ls_weighting_details 'calc w=1/[\s^2^(Fo^2^)+(0.0717P)^2^+0.7339P] where P=(Fo^2^+2Fc^2^)/3'
_refine_ls_weighting_scheme calc
_refine_ls_wR_factor_gt 0.1135
_refine_ls_wR_factor_ref 0.1496
_reflns_number_gt 2459
_reflns_number_total 3369
_reflns_threshold_expression >2sigma(I)
_cod_data_source_file c1dt10488h.txt
_cod_data_source_block 1
_cod_depositor_comments
;
The following automatic conversions were performed:
'_symmetry_cell_setting' value 'Triclinic' changed to 'triclinic'
according to '/home/saulius/struct/CIF-dictionaries/cif_core.dic'
dictionary named 'cif_core.dic' version 2.4.1 from
2010-06-29.

'_refine_ls_hydrogen_treatment' value 'Constr' changed to
'constr' according to '/home/saulius/struct/CIF-dictionaries/cif_core.dic'
dictionary named 'cif_core.dic' version 2.4.1 from 2010-06-29.

Automatic conversion script
Id: cif_fix_enum 1555 2011-01-17 13:19:09Z saulius 

The following automatic conversions were performed:

'_exptl_crystal_density_meas' value 'no' was changed to '?' - the
value is perceived as not measured.

Automatic conversion script
Id: cif_fix_values 3008 2015-01-20 13:52:24Z robertas 
;
_cod_original_sg_symbol_H-M P-1
_cod_database_code 7015958

loop_
_symmetry_equiv_pos_as_xyz
'x, y, z'
'-x, -y, -z'

loop_
_atom_site_label
_atom_site_type_symbol
_atom_site_fract_x
_atom_site_fract_y
_atom_site_fract_z
_atom_site_U_iso_or_equiv
_atom_site_adp_type
_atom_site_occupancy
_atom_site_symmetry_multiplicity
_atom_site_calc_flag
_atom_site_refinement_flags
_atom_site_disorder_assembly
_atom_site_disorder_group
Cu1 Cu 0.27972(9) 0.83364(8) 0.64778(8) 0.0469(3) Uani 1 1 d . . .
Cu2 Cu 0.44893(10) 1.41679(9) 0.56854(9) 0.0567(3) Uani 1 1 d . . .
Cu3 Cu 0.08230(10) 1.05701(11) 0.29632(9) 0.0627(3) Uani 1 1 d . . .
C8 C 0.7724(8) 1.3889(9) 0.8380(8) 0.069(2) Uani 1 1 d . . .
H8 H 0.8584 1.4483 0.8938 0.083 Uiso 1 1 calc R . .
N6 N 0.0258(5) 0.8605(5) 0.7927(5) 0.0384(11) Uani 1 1 d . . .
N9 N 0.3007(5) 0.9942(5) 0.5780(4) 0.0363(11) Uani 1 1 d . . .
C11 C 0.1966(6) 0.9760(6) 0.4861(5) 0.0356(13) Uani 1 1 d . . .
N10 N 0.3332(5) 1.2007(5) 0.5321(5) 0.0418(12) Uani 1 1 d . . .
N5 N 0.1542(5) 0.8346(6) 0.7916(5) 0.0424(12) Uani 1 1 d . . .
N11 N 0.2120(5) 1.0975(5) 0.4565(5) 0.0387(11) Uani 1 1 d . . .
C5 C -0.0367(6) 0.8191(6) 0.8882(5) 0.0364(13) Uani 1 1 d . . .
N2 N -0.2339(5) 0.8884(6) 0.8408(5) 0.0416(12) Uani 1 1 d . . .
C10 C 0.3844(6) 1.1363(6) 0.6037(5) 0.0365(13) Uani 1 1 d . . .
N8 N 0.5800(6) 1.3640(6) 0.6894(5) 0.0553(14) Uani 1 1 d . . .
N4 N 0.1654(5) 0.7802(6) 0.8836(5) 0.0479(13) Uani 1 1 d . . .
N3 N 0.0473(6) 0.7677(6) 0.9454(5) 0.0485(13) Uani 1 1 d . . .
N7 N 0.5844(6) 1.1563(6) 0.7493(5) 0.0538(14) Uani 1 1 d . . .
C4 C -0.1820(6) 0.8262(6) 0.9129(5) 0.0386(13) Uani 1 1 d . . .
N1 N -0.2522(6) 0.7659(7) 0.9959(6) 0.0615(16) Uani 1 1 d . . .
C3 C -0.3702(7) 0.8863(7) 0.8532(6) 0.0509(16) Uani 1 1 d . . .
H3 H -0.4113 0.9267 0.8037 0.061 Uiso 1 1 calc R . .
C6 C 0.5231(7) 1.2201(7) 0.6854(6) 0.0467(15) Uani 1 1 d . . .
C2 C -0.4524(8) 0.8280(9) 0.9346(7) 0.064(2) Uani 1 1 d . . .
H2 H -0.5474 0.8285 0.9425 0.077 Uiso 1 1 calc R . .
C9 C 0.7048(9) 1.4452(9) 0.7645(8) 0.068(2) Uani 1 1 d . . .
H9 H 0.7492 1.5430 0.7686 0.082 Uiso 1 1 calc R . .
C1 C -0.3873(8) 0.7676(10) 1.0054(8) 0.073(2) Uani 1 1 d . . .
H1 H -0.4409 0.7265 1.0620 0.088 Uiso 1 1 calc R . .
N13 N 0.0090(5) 0.8417(6) 0.3117(5) 0.0422(12) Uani 1 1 d . . .
N12 N 0.0626(5) 0.7203(6) 0.4498(5) 0.0428(12) Uani 1 1 d . . .
C12 C 0.0819(6) 0.8380(6) 0.4135(5) 0.0365(13) Uani 1 1 d . . .
C13 C -0.0410(7) 0.5946(8) 0.3763(7) 0.0529(17) Uani 1 1 d . . .
H13 H -0.0579 0.5094 0.3977 0.064 Uiso 1 1 calc R . .
C15 C -0.0967(7) 0.7142(8) 0.2402(6) 0.0492(16) Uani 1 1 d . . .
H15 H -0.1519 0.7128 0.1700 0.059 Uiso 1 1 calc R . .
C14 C -0.1237(7) 0.5873(8) 0.2696(7) 0.0563(17) Uani 1 1 d . . .
H14 H -0.1951 0.4992 0.2197 0.068 Uiso 1 1 calc R . .
C7 C 0.7087(7) 1.2447(9) 0.8254(7) 0.0581(19) Uani 1 1 d . . .
H7 H 0.7545 1.2054 0.8725 0.070 Uiso 1 1 calc R . .
N14 N 0.3622(5) 0.6845(6) 0.6178(5) 0.0464(13) Uani 1 1 d . . .
C16 C 0.4006(7) 0.5871(7) 0.5966(6) 0.0450(15) Uani 1 1 d . . .

loop_
_atom_site_aniso_label
_atom_site_aniso_U_11
_atom_site_aniso_U_22
_atom_site_aniso_U_33
_atom_site_aniso_U_23
_atom_site_aniso_U_13
_atom_site_aniso_U_12
Cu1 0.0500(5) 0.0426(5) 0.0650(6) 0.0315(4) 0.0115(4) 0.0251(4)
Cu2 0.0666(6) 0.0376(5) 0.0832(6) 0.0328(4) 0.0227(5) 0.0277(4)
Cu3 0.0616(6) 0.0849(7) 0.0741(6) 0.0567(6) 0.0131(5) 0.0393(5)
C8 0.046(4) 0.063(5) 0.085(6) 0.018(4) -0.002(4) 0.010(4)
N6 0.033(3) 0.043(3) 0.051(3) 0.025(2) 0.005(2) 0.019(2)
N9 0.036(3) 0.034(3) 0.048(3) 0.024(2) 0.002(2) 0.014(2)
C11 0.039(3) 0.035(3) 0.043(3) 0.022(3) 0.009(3) 0.017(3)
N10 0.038(3) 0.034(3) 0.063(3) 0.026(3) 0.006(2) 0.014(2)
N5 0.038(3) 0.048(3) 0.055(3) 0.028(3) 0.005(2) 0.023(2)
N11 0.036(3) 0.037(3) 0.050(3) 0.024(2) 0.004(2) 0.013(2)
C5 0.039(3) 0.038(3) 0.034(3) 0.012(3) -0.004(3) 0.016(3)
N2 0.030(3) 0.047(3) 0.052(3) 0.019(3) -0.003(2) 0.017(2)
C10 0.031(3) 0.034(3) 0.052(4) 0.021(3) 0.000(3) 0.014(3)
N8 0.057(4) 0.046(3) 0.061(4) 0.015(3) -0.002(3) 0.019(3)
N4 0.044(3) 0.061(3) 0.057(3) 0.034(3) 0.009(3) 0.028(3)
N3 0.049(3) 0.063(4) 0.047(3) 0.030(3) 0.004(3) 0.026(3)
N7 0.056(4) 0.056(4) 0.053(3) 0.021(3) 0.005(3) 0.022(3)
C4 0.038(3) 0.038(3) 0.037(3) 0.014(3) 0.001(3) 0.010(3)
N1 0.054(4) 0.099(5) 0.057(3) 0.045(3) 0.017(3) 0.041(3)
C3 0.046(4) 0.058(4) 0.056(4) 0.023(4) -0.003(3) 0.024(3)
C6 0.051(4) 0.044(4) 0.055(4) 0.024(3) 0.012(3) 0.022(3)
C2 0.056(4) 0.088(6) 0.065(5) 0.029(4) 0.016(4) 0.041(4)
C9 0.058(5) 0.051(4) 0.078(5) 0.012(4) 0.004(4) 0.006(4)
C1 0.057(5) 0.123(7) 0.074(5) 0.055(5) 0.030(4) 0.051(5)
N13 0.043(3) 0.047(3) 0.047(3) 0.024(3) 0.005(2) 0.019(3)
N12 0.040(3) 0.042(3) 0.054(3) 0.029(3) 0.002(2) 0.012(2)
C12 0.030(3) 0.045(3) 0.043(3) 0.022(3) 0.007(3) 0.018(3)
C13 0.048(4) 0.048(4) 0.070(5) 0.032(4) 0.000(3) 0.014(3)
C15 0.035(4) 0.059(4) 0.050(4) 0.023(3) -0.002(3) 0.009(3)
C14 0.049(4) 0.049(4) 0.060(4) 0.018(3) -0.002(3) 0.004(3)
C7 0.040(4) 0.082(5) 0.058(4) 0.032(4) 0.000(3) 0.022(4)
N14 0.042(3) 0.042(3) 0.069(4) 0.031(3) 0.015(3) 0.021(3)
C16 0.041(3) 0.035(3) 0.063(4) 0.020(3) 0.012(3) 0.015(3)

loop_
_atom_type_symbol
_atom_type_description
_atom_type_scat_dispersion_real
_atom_type_scat_dispersion_imag
_atom_type_scat_source
C C 0.0033 0.0016 'International Tables Vol C Tables 4.2.6.8 and 6.1.1.4'
H H 0.0000 0.0000 'International Tables Vol C Tables 4.2.6.8 and 6.1.1.4'
N N 0.0061 0.0033 'International Tables Vol C Tables 4.2.6.8 and 6.1.1.4'
Cu Cu 0.3201 1.2651 'International Tables Vol C Tables 4.2.6.8 and 6.1.1.4'

loop_
_geom_angle_atom_site_label_1
_geom_angle_atom_site_label_2
_geom_angle_atom_site_label_3
_geom_angle
_geom_angle_site_symmetry_1
_geom_angle_site_symmetry_3
_geom_angle_publ_flag
N14 Cu1 N9 133.8(2) . . ?
N14 Cu1 N5 112.3(2) . . ?
N9 Cu1 N5 113.79(19) . . ?
C16 Cu2 N10 135.1(2) 1_565 . ?
C16 Cu2 N8 129.9(3) 1_565 . ?
N10 Cu2 N8 79.2(2) . . ?
C16 Cu2 C16 106.3(2) 1_565 2_676 ?
N10 Cu2 C16 101.9(2) . 2_676 ?
N8 Cu2 C16 96.5(2) . 2_676 ?
C16 Cu2 Cu2 61.77(19) 1_565 2_686 ?
N10 Cu2 Cu2 135.10(16) . 2_686 ?
N8 Cu2 Cu2 124.95(17) . 2_686 ?
C16 Cu2 Cu2 44.58(15) 2_676 2_686 ?
N6 Cu3 N11 144.5(2) 2_576 . ?
N6 Cu3 N13 127.49(19) 2_576 . ?
N11 Cu3 N13 80.79(19) . . ?
N6 Cu3 N2 79.94(18) 2_576 2_576 ?
N11 Cu3 N2 105.54(18) . 2_576 ?
N13 Cu3 N2 120.33(19) . 2_576 ?
C7 C8 C9 117.6(7) . . ?
C7 C8 H8 121.2 . . ?
C9 C8 H8 121.2 . . ?
C5 N6 N5 105.3(4) . . ?
C5 N6 Cu3 115.4(4) . 2_576 ?
N5 N6 Cu3 139.2(4) . 2_576 ?
C10 N9 C11 101.6(4) . . ?
C10 N9 Cu1 138.7(4) . . ?
C11 N9 Cu1 119.1(4) . . ?
N11 C11 N9 114.1(5) . . ?
N11 C11 C12 119.6(5) . . ?
N9 C11 C12 126.1(5) . . ?
N11 N10 C10 107.2(4) . . ?
N11 N10 Cu2 137.9(3) . . ?
C10 N10 Cu2 114.9(4) . . ?
N4 N5 N6 108.3(4) . . ?
N4 N5 Cu1 125.5(4) . . ?
N6 N5 Cu1 124.7(3) . . ?
C11 N11 N10 104.9(4) . . ?
C11 N11 Cu3 112.8(4) . . ?
N10 N11 Cu3 140.4(4) . . ?
N6 C5 N3 111.0(5) . . ?
N6 C5 C4 119.9(5) . . ?
N3 C5 C4 129.0(5) . . ?
C3 N2 C4 115.6(5) . . ?
C3 N2 Cu3 133.0(4) . 2_576 ?
C4 N2 Cu3 110.7(4) . 2_576 ?
N9 C10 N10 112.2(5) . . ?
N9 C10 C6 129.1(5) . . ?
N10 C10 C6 118.4(5) . . ?
C9 N8 C6 116.0(6) . . ?
C9 N8 Cu2 130.9(5) . . ?
C6 N8 Cu2 113.1(4) . . ?
N5 N4 N3 110.4(4) . . ?
N4 N3 C5 104.9(5) . . ?
C7 N7 C6 115.3(6) . . ?
N1 C4 N2 126.6(5) . . ?
N1 C4 C5 119.4(5) . . ?
N2 C4 C5 113.8(5) . . ?
C1 N1 C4 115.4(6) . . ?
N2 C3 C2 123.1(6) . . ?
N2 C3 H3 118.5 . . ?
C2 C3 H3 118.5 . . ?
N7 C6 N8 125.8(6) . . ?
N7 C6 C10 120.3(6) . . ?
N8 C6 C10 113.9(5) . . ?
C3 C2 C1 116.5(7) . . ?
C3 C2 H2 121.8 . . ?
C1 C2 H2 121.8 . . ?
N8 C9 C8 121.8(7) . . ?
N8 C9 H9 119.1 . . ?
C8 C9 H9 119.1 . . ?
N1 C1 C2 122.8(7) . . ?
N1 C1 H1 118.6 . . ?
C2 C1 H1 118.6 . . ?
C12 N13 C15 116.8(5) . . ?
C12 N13 Cu3 111.3(4) . . ?
C15 N13 Cu3 131.8(4) . . ?
C12 N12 C13 115.8(5) . . ?
N12 C12 N13 126.3(6) . . ?
N12 C12 C11 118.5(5) . . ?
N13 C12 C11 115.2(5) . . ?
N12 C13 C14 122.3(6) . . ?
N12 C13 H13 118.8 . . ?
C14 C13 H13 118.8 . . ?
N13 C15 C14 121.0(6) . . ?
N13 C15 H15 119.5 . . ?
C14 C15 H15 119.5 . . ?
C15 C14 C13 117.7(6) . . ?
C15 C14 H14 121.2 . . ?
C13 C14 H14 121.2 . . ?
N7 C7 C8 123.5(7) . . ?
N7 C7 H7 118.3 . . ?
C8 C7 H7 118.3 . . ?
C16 N14 Cu1 174.6(5) . . ?
N14 C16 Cu2 174.5(5) . 1_545 ?
N14 C16 Cu2 111.4(5) . 2_676 ?
Cu2 C16 Cu2 73.7(2) 1_545 2_676 ?

loop_
_geom_bond_atom_site_label_1
_geom_bond_atom_site_label_2
_geom_bond_distance
_geom_bond_site_symmetry_2
_geom_bond_publ_flag
Cu1 N14 1.893(5) . ?
Cu1 N9 1.963(4) . ?
Cu1 N5 2.028(5) . ?
Cu2 C16 1.885(6) 1_565 ?
Cu2 N10 2.018(5) . ?
Cu2 N8 2.126(5) . ?
Cu2 C16 2.367(6) 2_676 ?
Cu2 Cu2 2.5776(16) 2_686 ?
Cu3 N6 1.955(4) 2_576 ?
Cu3 N11 2.010(5) . ?
Cu3 N13 2.129(5) . ?
Cu3 N2 2.199(5) 2_576 ?
C8 C7 1.351(10) . ?
C8 C9 1.390(11) . ?
C8 H8 0.9300 . ?
N6 C5 1.338(7) . ?
N6 N5 1.357(6) . ?
N6 Cu3 1.955(4) 2_576 ?
N9 C10 1.340(7) . ?
N9 C11 1.347(7) . ?
C11 N11 1.335(6) . ?
C11 C12 1.452(8) . ?
N10 N11 1.342(7) . ?
N10 C10 1.348(7) . ?
N5 N4 1.316(6) . ?
C5 N3 1.342(7) . ?
C5 C4 1.463(8) . ?
N2 C3 1.326(7) . ?
N2 C4 1.339(7) . ?
N2 Cu3 2.199(5) 2_576 ?
C10 C6 1.443(8) . ?
N8 C9 1.313(9) . ?
N8 C6 1.369(8) . ?
N4 N3 1.337(7) . ?
N7 C7 1.327(8) . ?
N7 C6 1.339(8) . ?
C4 N1 1.332(8) . ?
N1 C1 1.322(8) . ?
C3 C2 1.356(10) . ?
C3 H3 0.9300 . ?
C2 C1 1.386(10) . ?
C2 H2 0.9300 . ?
C9 H9 0.9300 . ?
C1 H1 0.9300 . ?
N13 C12 1.337(7) . ?
N13 C15 1.354(8) . ?
N12 C12 1.332(7) . ?
N12 C13 1.342(8) . ?
C13 C14 1.385(9) . ?
C13 H13 0.9300 . ?
C15 C14 1.369(9) . ?
C15 H15 0.9300 . ?
C14 H14 0.9300 . ?
C7 H7 0.9300 . ?
N14 C16 1.135(7) . ?
C16 Cu2 1.885(6) 1_545 ?
C16 Cu2 2.367(6) 2_676 ?

loop_
_geom_torsion_atom_site_label_1
_geom_torsion_atom_site_label_2
_geom_torsion_atom_site_label_3
_geom_torsion_atom_site_label_4
_geom_torsion
_geom_torsion_site_symmetry_1
_geom_torsion_site_symmetry_2
_geom_torsion_site_symmetry_3
_geom_torsion_site_symmetry_4
_geom_torsion_publ_flag
N14 Cu1 N9 C10 -91.3(6) . . . . ?
N5 Cu1 N9 C10 83.6(6) . . . . ?
N14 Cu1 N9 C11 99.4(5) . . . . ?
N5 Cu1 N9 C11 -85.7(4) . . . . ?
C10 N9 C11 N11 -0.6(6) . . . . ?
Cu1 N9 C11 N11 172.2(4) . . . . ?
C10 N9 C11 C12 174.3(5) . . . . ?
Cu1 N9 C11 C12 -12.9(7) . . . . ?
C16 Cu2 N10 N11 45.1(7) 1_565 . . . ?
N8 Cu2 N10 N11 -177.7(6) . . . . ?
C16 Cu2 N10 N11 -83.2(6) 2_676 . . . ?
Cu2 Cu2 N10 N11 -48.2(6) 2_686 . . . ?
C16 Cu2 N10 C10 -132.5(4) 1_565 . . . ?
N8 Cu2 N10 C10 4.7(4) . . . . ?
C16 Cu2 N10 C10 99.2(4) 2_676 . . . ?
Cu2 Cu2 N10 C10 134.2(4) 2_686 . . . ?
C5 N6 N5 N4 -0.1(6) . . . . ?
Cu3 N6 N5 N4 177.0(5) 2_576 . . . ?
C5 N6 N5 Cu1 166.6(4) . . . . ?
Cu3 N6 N5 Cu1 -16.3(8) 2_576 . . . ?
N14 Cu1 N5 N4 22.9(6) . . . . ?
N9 Cu1 N5 N4 -153.1(5) . . . . ?
N14 Cu1 N5 N6 -141.5(4) . . . . ?
N9 Cu1 N5 N6 42.5(5) . . . . ?
N9 C11 N11 N10 0.5(6) . . . . ?
C12 C11 N11 N10 -174.7(5) . . . . ?
N9 C11 N11 Cu3 168.0(4) . . . . ?
C12 C11 N11 Cu3 -7.2(6) . . . . ?
C10 N10 N11 C11 -0.2(6) . . . . ?
Cu2 N10 N11 C11 -177.9(5) . . . . ?
C10 N10 N11 Cu3 -161.9(5) . . . . ?
Cu2 N10 N11 Cu3 20.4(10) . . . . ?
N6 Cu3 N11 C11 150.7(4) 2_576 . . . ?
N13 Cu3 N11 C11 4.2(4) . . . . ?
N2 Cu3 N11 C11 -114.8(4) 2_576 . . . ?
N6 Cu3 N11 N10 -48.5(7) 2_576 . . . ?
N13 Cu3 N11 N10 165.0(6) . . . . ?
N2 Cu3 N11 N10 46.0(6) 2_576 . . . ?
N5 N6 C5 N3 -0.4(7) . . . . ?
Cu3 N6 C5 N3 -178.3(4) 2_576 . . . ?
N5 N6 C5 C4 -177.2(5) . . . . ?
Cu3 N6 C5 C4 4.9(7) 2_576 . . . ?
C11 N9 C10 N10 0.4(6) . . . . ?
Cu1 N9 C10 N10 -170.0(4) . . . . ?
C11 N9 C10 C6 -173.2(6) . . . . ?
Cu1 N9 C10 C6 16.4(10) . . . . ?
N11 N10 C10 N9 -0.2(6) . . . . ?
Cu2 N10 C10 N9 178.1(4) . . . . ?
N11 N10 C10 C6 174.2(5) . . . . ?
Cu2 N10 C10 C6 -7.5(7) . . . . ?
C16 Cu2 N8 C9 -40.8(8) 1_565 . . . ?
N10 Cu2 N8 C9 177.8(7) . . . . ?
C16 Cu2 N8 C9 76.8(7) 2_676 . . . ?
Cu2 Cu2 N8 C9 39.5(7) 2_686 . . . ?
C16 Cu2 N8 C6 140.0(4) 1_565 . . . ?
N10 Cu2 N8 C6 -1.4(4) . . . . ?
C16 Cu2 N8 C6 -102.4(5) 2_676 . . . ?
Cu2 Cu2 N8 C6 -139.7(4) 2_686 . . . ?
N6 N5 N4 N3 0.6(7) . . . . ?
Cu1 N5 N4 N3 -166.0(4) . . . . ?
N5 N4 N3 C5 -0.9(7) . . . . ?
N6 C5 N3 N4 0.8(7) . . . . ?
C4 C5 N3 N4 177.2(6) . . . . ?
C3 N2 C4 N1 -1.3(10) . . . . ?
Cu3 N2 C4 N1 -172.5(6) 2_576 . . . ?
C3 N2 C4 C5 174.9(5) . . . . ?
Cu3 N2 C4 C5 3.6(6) 2_576 . . . ?
N6 C5 C4 N1 170.7(6) . . . . ?
N3 C5 C4 N1 -5.5(10) . . . . ?
N6 C5 C4 N2 -5.8(8) . . . . ?
N3 C5 C4 N2 178.1(6) . . . . ?
N2 C4 N1 C1 0.8(11) . . . . ?
C5 C4 N1 C1 -175.2(7) . . . . ?
C4 N2 C3 C2 1.2(10) . . . . ?
Cu3 N2 C3 C2 170.0(6) 2_576 . . . ?
C7 N7 C6 N8 2.2(10) . . . . ?
C7 N7 C6 C10 -177.5(6) . . . . ?
C9 N8 C6 N7 -1.0(10) . . . . ?
Cu2 N8 C6 N7 178.4(5) . . . . ?
C9 N8 C6 C10 178.8(6) . . . . ?
Cu2 N8 C6 C10 -1.9(7) . . . . ?
N9 C10 C6 N7 -0.8(10) . . . . ?
N10 C10 C6 N7 -174.0(5) . . . . ?
N9 C10 C6 N8 179.5(6) . . . . ?
N10 C10 C6 N8 6.2(8) . . . . ?
N2 C3 C2 C1 -0.7(12) . . . . ?
C6 N8 C9 C8 -1.7(11) . . . . ?
Cu2 N8 C9 C8 179.1(6) . . . . ?
C7 C8 C9 N8 3.0(12) . . . . ?
C4 N1 C1 C2 -0.2(13) . . . . ?
C3 C2 C1 N1 0.1(14) . . . . ?
N6 Cu3 N13 C12 -156.9(4) 2_576 . . . ?
N11 Cu3 N13 C12 -0.8(4) . . . . ?
N2 Cu3 N13 C12 101.9(4) 2_576 . . . ?
N6 Cu3 N13 C15 21.5(6) 2_576 . . . ?
N11 Cu3 N13 C15 177.7(6) . . . . ?
N2 Cu3 N13 C15 -79.6(6) 2_576 . . . ?
C13 N12 C12 N13 -0.4(9) . . . . ?
C13 N12 C12 C11 -177.5(5) . . . . ?
C15 N13 C12 N12 1.5(9) . . . . ?
Cu3 N13 C12 N12 -179.8(5) . . . . ?
C15 N13 C12 C11 178.7(5) . . . . ?
Cu3 N13 C12 C11 -2.6(6) . . . . ?
N11 C11 C12 N12 -175.8(5) . . . . ?
N9 C11 C12 N12 9.6(8) . . . . ?
N11 C11 C12 N13 6.7(7) . . . . ?
N9 C11 C12 N13 -167.8(5) . . . . ?
C12 N12 C13 C14 -0.4(10) . . . . ?
C12 N13 C15 C14 -1.8(9) . . . . ?
Cu3 N13 C15 C14 179.8(5) . . . . ?
N13 C15 C14 C13 1.2(10) . . . . ?
N12 C13 C14 C15 0.0(10) . . . . ?
C6 N7 C7 C8 -0.8(10) . . . . ?
C9 C8 C7 N7 -1.6(12) . . . . ?
N9 Cu1 N14 C16 -117(6) . . . . ?
N5 Cu1 N14 C16 68(6) . . . . ?
Cu1 N14 C16 Cu2 -43(11) . . . 1_545 ?
Cu1 N14 C16 Cu2 115(6) . . . 2_676 ?
